data_7132655
loop_
_publ_author_name
'Bulbul, Amir Sohel'
'Rathour, Vikram'
'Ganesan, Vellaichamy'
'Sankar, Muniappan'

_publ_section_title
;
 &#x3c0;-Extended nonplanar cobalt porphyrins immobilized on MWCNTs as
 efficient electrocatalysts for selective oxygen reduction reaction.
;
_journal_issue 23
_journal_name_full 'Chemical communications (Cambridge, England)'
_journal_page_first 3146
_journal_page_last 3149
_journal_paper_doi 10.1039/d3cc05803d
_journal_volume 60
_journal_year 2024
_chemical_formula_moiety 'C57 H34 Cl Co N6 O5'
_chemical_formula_sum 'C57 H34 Cl Co N6 O5'
_chemical_formula_weight 977.28
_chemical_properties_physical Heat-sensitive
_space_group_crystal_system triclinic
_space_group_IT_number 2
_space_group_name_Hall '-P 1'
_space_group_name_H-M_alt 'P -1'
_atom_sites_solution_hydrogens geom
_atom_sites_solution_primary dual
_audit_creation_date 2023-07-24
_audit_creation_method
;
Olex2 1.5
(compiled 2023.03.06 svn.rbb2c1857 for OlexSys, GUI svn.r6748)
;
_audit_update_record
;
2023-08-26 deposited with the CCDC.	2024-01-30 downloaded from the CCDC.
;
_cell_angle_alpha 73.222(2)
_cell_angle_beta 89.394(2)
_cell_angle_gamma 84.620(2)
_cell_formula_units_Z 2
_cell_length_a 10.5787(5)
_cell_length_b 13.3611(6)
_cell_length_c 18.6693(8)
_cell_measurement_reflns_used 9898
_cell_measurement_temperature 104.00
_cell_measurement_theta_max 22.6458
_cell_measurement_theta_min 2.2277
_cell_volume 2514.9(2)
_computing_cell_refinement 'SAINT V8.40B (Bruker AXS LLC, 2019)'
_computing_data_collection 'Bruker APEX4 v2022.1-0 (Bruker AXS Inc., 2022)'
_computing_data_reduction 'SAINT V8.40B (Bruker AXS LLC, 2019)'
_computing_molecular_graphics 'Olex2 1.5 (Dolomanov et al., 2009)'
_computing_publication_material 'Olex2 1.5 (Dolomanov et al., 2009)'
_computing_structure_refinement 'XL  (Sheldrick, 2008)'
_computing_structure_solution 'SHELXT 2018/2 (Sheldrick, 2018)'
_diffrn_ambient_temperature 104.00
_diffrn_measured_fraction_theta_full 0.996
_diffrn_measured_fraction_theta_max 0.994
_diffrn_measurement_device_type 'Bruker D8 QUEST Photon III C7'
_diffrn_measurement_method '\f and \w scans'
_diffrn_radiation_type MoK\a
_diffrn_radiation_wavelength 0.71073
_diffrn_reflns_av_R_equivalents 0.0984
_diffrn_reflns_av_unetI/netI 0.0558
_diffrn_reflns_Laue_measured_fraction_full 0.996
_diffrn_reflns_Laue_measured_fraction_max 0.994
_diffrn_reflns_limit_h_max 12
_diffrn_reflns_limit_h_min -12
_diffrn_reflns_limit_k_max 16
_diffrn_reflns_limit_k_min -16
_diffrn_reflns_limit_l_max 22
_diffrn_reflns_limit_l_min -22
_diffrn_reflns_number 125502
_diffrn_reflns_point_group_measured_fraction_full 0.996
_diffrn_reflns_point_group_measured_fraction_max 0.994
_diffrn_reflns_theta_full 25.242
_diffrn_reflns_theta_max 25.259
_diffrn_reflns_theta_min 1.934
_diffrn_source 'micsro-focus-sealed tube'
_diffrn_source_current 1.4
_diffrn_source_power 0.07
_diffrn_source_voltage 50.0
_exptl_absorpt_coefficient_mu 0.449
_exptl_absorpt_correction_T_max 0.7452
_exptl_absorpt_correction_T_min 0.6822
_exptl_absorpt_correction_type multi-scan
_exptl_absorpt_process_details
;
SADABS-2016/2 (Bruker,2016/2) was used for absorption correction.
wR2(int) was 0.1121 before and 0.0672 after correction.
The Ratio of minimum to maximum transmission is 0.9155.
The \l/2 correction factor is Not present.
;
_exptl_crystal_colour 'metallic dark blue'
_exptl_crystal_colour_lustre metallic
_exptl_crystal_colour_modifier dark
_exptl_crystal_colour_primary blue
_exptl_crystal_density_diffrn 1.291
_exptl_crystal_description block
_exptl_crystal_F_000 1004
_exptl_crystal_preparation 'slow evaporation'
_exptl_crystal_recrystallization_method methanol,chloroform
_exptl_crystal_size_max 0.274
_exptl_crystal_size_mid 0.228
_exptl_crystal_size_min 0.142
_refine_diff_density_max 0.632
_refine_diff_density_min -1.497
_refine_diff_density_rms 0.094
_refine_ls_extinction_method none
_refine_ls_goodness_of_fit_ref 1.054
_refine_ls_hydrogen_treatment constr
_refine_ls_matrix_type full
_refine_ls_number_parameters 635
_refine_ls_number_reflns 9076
_refine_ls_number_restraints 0
_refine_ls_restrained_S_all 1.054
_refine_ls_R_factor_all 0.1041
_refine_ls_R_factor_gt 0.0777
_refine_ls_shift/su_max 0.001
_refine_ls_shift/su_mean 0.000
_refine_ls_structure_factor_coef Fsqd
_refine_ls_weighting_details 'w=1/[\s^2^(Fo^2^)+(0.0750P)^2^+9.7450P] where P=(Fo^2^+2Fc^2^)/3'
_refine_ls_weighting_scheme calc
_refine_ls_wR_factor_gt 0.1843
_refine_ls_wR_factor_ref 0.1978
_reflns_Friedel_coverage 0.000
_reflns_number_gt 6804
_reflns_number_total 9076
_reflns_threshold_expression 'I > 2\s(I)'
_cod_data_source_file d3cc05803d2.cif
_cod_data_source_block ms_asb_cotfpmbvcn_2_3_0360_0m
_cod_depositor_comments 'Adding full bibliography for 7132655.cif.'
_cod_database_code 7132655
_shelx_shelxl_version_number 2019/1
_shelx_space_group_comment
;
The symmetry employed for this shelxl refinement is uniquely defined
by the following loop, which should always be used as a source of
symmetry information in preference to the above space-group names.
They are only intended as comments.
;
_shelx_estimated_absorpt_t_max 0.939
_shelx_estimated_absorpt_t_min 0.887
_olex2_refinement_description
;
1. Fixed Uiso
 At 1.2 times of:
  All C(H) groups
 At 1.5 times of:
  All C(H,H,H) groups, All O(H) groups
2.a Aromatic/amide H refined with riding coordinates:
 C7(H7), C8(H8), C17(H17), C18(H18), C22(H22), C23(H23), C24(H24), C25(H25),
 C32(H32), C33(H33), C34(H34), C35(H35), C38(H38), C39(H39), C40(H40), C41(H41),
  C42(H42), C43(H43), C50(H50), C52(H52), C53(H53), C54(H54), C55(H55), C56(H56)
2.b Idealised Me refined as rotating group:
 C46(H46A,H46B,H46C), C49(H49A,H49B,H49C), C57(H57A,H57B,H57C)
2.c Idealised tetrahedral OH refined as rotating group:
 O5(H5)
;
_smtbx_masks_void_probe_radius 1.2
_smtbx_masks_void_truncation_radius 1.2
_olex2_submission_special_instructions 'No special instructions were received'

loop_
_space_group_symop_operation_xyz
'x, y, z'
'-x, -y, -z'

loop_
_atom_site_label
_atom_site_type_symbol
_atom_site_fract_x
_atom_site_fract_y
_atom_site_fract_z
_atom_site_U_iso_or_equiv
_atom_site_adp_type
_atom_site_occupancy
_atom_site_site_symmetry_order
_atom_site_calc_flag
_atom_site_refinement_flags_posn
_atom_site_refinement_flags_adp
_atom_site_refinement_flags_occupancy
_atom_site_disorder_assembly
_atom_site_disorder_group
Co1 Co 0.72174(6) 0.63143(5) 0.73218(3) 0.02131(18) Uani 1 1 d . . . . .
Cl1 Cl 0.91975(16) 0.56147(13) 0.73079(8) 0.0533(4) Uani 1 1 d . . . . .
O1 O 0.8794(6) 1.0100(4) 0.2664(3) 0.0854(19) Uani 1 1 d . . . . .
O2 O 0.8602(4) 1.0932(3) 0.3532(2) 0.0458(10) Uani 1 1 d . . . . .
O3 O 0.8462(5) 0.7746(5) 0.2610(2) 0.0777(16) Uani 1 1 d . . . . .
O4 O 1.0267(4) 0.8105(5) 0.3000(2) 0.0748(16) Uani 1 1 d . . . . .
O5 O 0.5422(3) 0.7050(3) 0.72770(17) 0.0299(8) Uani 1 1 d . . . . .
H5 H 0.513240 0.699373 0.770618 0.045 Uiso 1 1 calc R U . . .
N1 N 0.7095(4) 0.5611(3) 0.8374(2) 0.0266(9) Uani 1 1 d . . . . .
N2 N 0.7804(4) 0.7495(3) 0.7581(2) 0.0262(9) Uani 1 1 d . . . . .
N3 N 0.7361(4) 0.7022(3) 0.6264(2) 0.0239(9) Uani 1 1 d . . . . .
N4 N 0.6624(4) 0.5114(3) 0.7094(2) 0.0252(9) Uani 1 1 d . . . . .
N5 N 0.5545(6) 0.3048(4) 1.1328(3) 0.0572(15) Uani 1 1 d . . . . .
N6 N 0.7721(7) 0.4085(5) 1.1666(3) 0.0696(18) Uani 1 1 d . . . . .
C1 C 0.6378(5) 0.4796(4) 0.8694(2) 0.0258(11) Uani 1 1 d . . . . .
C2 C 0.6480(5) 0.4485(4) 0.9496(2) 0.0293(12) Uani 1 1 d . . . . .
C3 C 0.7418(5) 0.5104(4) 0.9665(2) 0.0308(12) Uani 1 1 d . . . . .
C4 C 0.7728(5) 0.5803(4) 0.8955(2) 0.0279(11) Uani 1 1 d . . . . .
C5 C 0.8443(5) 0.6646(4) 0.8889(3) 0.0303(11) Uani 1 1 d . . . . .
C6 C 0.8271(5) 0.7532(4) 0.8243(3) 0.0273(11) Uani 1 1 d . . . . .
C7 C 0.8343(5) 0.8604(4) 0.8238(3) 0.0339(12) Uani 1 1 d . . . . .
H7 H 0.864640 0.883806 0.863301 0.041 Uiso 1 1 calc R U . . .
C8 C 0.7894(5) 0.9215(4) 0.7559(3) 0.0339(12) Uani 1 1 d . . . . .
H8 H 0.777940 0.996100 0.739836 0.041 Uiso 1 1 calc R U . . .
C9 C 0.7626(5) 0.8525(4) 0.7129(3) 0.0284(11) Uani 1 1 d . . . . .
C10 C 0.7382(5) 0.8812(4) 0.6369(3) 0.0268(11) Uani 1 1 d . . . . .
C11 C 0.7422(4) 0.8083(3) 0.5956(2) 0.0235(10) Uani 1 1 d . . . . .
C12 C 0.7723(4) 0.8292(3) 0.5167(2) 0.0230(10) Uani 1 1 d . . . . .
C13 C 0.7841(4) 0.7313(3) 0.5016(2) 0.0225(10) Uani 1 1 d . . . . .
C14 C 0.7539(4) 0.6542(3) 0.5699(2) 0.0204(9) Uani 1 1 d . . . . .
C15 C 0.7332(4) 0.5496(3) 0.5790(2) 0.0215(10) Uani 1 1 d . . . . .
C16 C 0.6874(4) 0.4835(3) 0.6442(2) 0.0231(10) Uani 1 1 d . . . . .
C17 C 0.6466(5) 0.3820(3) 0.6520(3) 0.0252(10) Uani 1 1 d . . . . .
H17 H 0.656179 0.343628 0.616351 0.030 Uiso 1 1 calc R U . . .
C18 C 0.5915(5) 0.3507(4) 0.7200(2) 0.0264(11) Uani 1 1 d . . . . .
H18 H 0.553922 0.286890 0.740444 0.032 Uiso 1 1 calc R U . . .
C19 C 0.6009(4) 0.4324(3) 0.7552(2) 0.0238(10) Uani 1 1 d . . . . .
C20 C 0.5697(4) 0.4264(3) 0.8311(2) 0.0245(10) Uani 1 1 d . . . . .
C21 C 0.4798(5) 0.3572(4) 0.8729(2) 0.0283(11) Uani 1 1 d . . . . .
C22 C 0.3829(5) 0.3216(4) 0.8383(3) 0.0340(12) Uani 1 1 d . . . . .
H22 H 0.376348 0.342736 0.785183 0.041 Uiso 1 1 calc R U . . .
C23 C 0.2976(5) 0.2574(4) 0.8787(3) 0.0391(13) Uani 1 1 d . . . . .
H23 H 0.232387 0.235274 0.853847 0.047 Uiso 1 1 calc R U . . .
C24 C 0.3074(5) 0.2245(4) 0.9571(3) 0.0399(14) Uani 1 1 d . . . . .
H24 H 0.251794 0.176624 0.985365 0.048 Uiso 1 1 calc R U . . .
C25 C 0.3958(6) 0.2608(4) 0.9926(3) 0.0397(14) Uani 1 1 d . . . . .
H25 H 0.399272 0.239704 1.045743 0.048 Uiso 1 1 calc R U . . .
C26 C 0.4836(5) 0.3297(4) 0.9523(3) 0.0316(12) Uani 1 1 d . . . . .
C27 C 0.5722(5) 0.3727(4) 0.9899(3) 0.0335(13) Uani 1 1 d . . . . .
C28 C 0.5701(6) 0.3376(4) 1.0699(3) 0.0400(13) Uani 1 1 d . . . . .
C29 C 0.8038(5) 0.5177(4) 1.0299(3) 0.0363(13) Uani 1 1 d . . . . .
C30 C 0.7821(6) 0.4542(5) 1.1048(3) 0.0471(15) Uani 1 1 d . . . . .
C31 C 0.8977(5) 0.5894(4) 1.0239(3) 0.0375(13) Uani 1 1 d . . . . .
C32 C 0.9709(6) 0.5907(5) 1.0872(3) 0.0431(15) Uani 1 1 d . . . . .
H32 H 0.956611 0.543322 1.134739 0.052 Uiso 1 1 calc R U . . .
C33 C 1.0606(6) 0.6587(5) 1.0805(3) 0.0517(17) Uani 1 1 d . . . . .
H33 H 1.107657 0.658933 1.123480 0.062 Uiso 1 1 calc R U . . .
C34 C 1.0850(6) 0.7282(5) 1.0115(3) 0.0493(16) Uani 1 1 d . . . . .
H34 H 1.148505 0.775163 1.007610 0.059 Uiso 1 1 calc R U . . .
C35 C 1.0169(5) 0.7290(4) 0.9488(3) 0.0405(14) Uani 1 1 d . . . . .
H35 H 1.036414 0.774749 0.901578 0.049 Uiso 1 1 calc R U . . .
C36 C 0.9193(5) 0.6633(4) 0.9535(3) 0.0326(12) Uani 1 1 d . . . . .
C37 C 0.7182(5) 0.9964(4) 0.5958(3) 0.0270(11) Uani 1 1 d . . . . .
C38 C 0.8161(5) 1.0602(4) 0.5879(3) 0.0381(13) Uani 1 1 d . . . . .
H38 H 0.897310 1.031465 0.609427 0.046 Uiso 1 1 calc R U . . .
C39 C 0.7966(6) 1.1657(4) 0.5487(3) 0.0393(13) Uani 1 1 d . . . . .
H39 H 0.864380 1.209026 0.543185 0.047 Uiso 1 1 calc R U . . .
C40 C 0.6787(5) 1.2079(4) 0.5178(3) 0.0337(12) Uani 1 1 d . . . . .
H40 H 0.665392 1.280227 0.490855 0.040 Uiso 1 1 calc R U . . .
C41 C 0.5806(5) 1.1455(4) 0.5257(3) 0.0343(12) Uani 1 1 d . . . . .
H41 H 0.499438 1.174912 0.504512 0.041 Uiso 1 1 calc R U . . .
C42 C 0.5995(5) 1.0392(4) 0.5649(3) 0.0283(11) Uani 1 1 d . . . . .
H42 H 0.531337 0.996206 0.570392 0.034 Uiso 1 1 calc R U . . .
C43 C 0.7959(5) 0.9210(4) 0.4607(3) 0.0276(11) Uani 1 1 d . . . . .
H43 H 0.784315 0.987352 0.470102 0.033 Uiso 1 1 calc R U . . .
C44 C 0.8363(5) 0.9135(4) 0.3915(3) 0.0285(11) Uani 1 1 d . . . . .
C45 C 0.8604(6) 1.0096(4) 0.3303(3) 0.0397(13) Uani 1 1 d . . . . .
C46 C 0.8850(7) 1.1910(4) 0.2976(4) 0.063(2) Uani 1 1 d . . . . .
H46A H 0.818857 1.209655 0.258393 0.095 Uiso 1 1 calc R U . . .
H46B H 0.968039 1.181988 0.275354 0.095 Uiso 1 1 calc R U . . .
H46C H 0.884723 1.247176 0.321747 0.095 Uiso 1 1 calc R U . . .
C47 C 0.8540(4) 0.8134(4) 0.3777(3) 0.0259(10) Uani 1 1 d . . . . .
C48 C 0.9048(5) 0.7995(4) 0.3059(3) 0.0329(12) Uani 1 1 d . . . . .
C49 C 1.0849(9) 0.7962(10) 0.2311(5) 0.124(5) Uani 1 1 d . . . . .
H49A H 1.047522 0.851119 0.187717 0.186 Uiso 1 1 calc R U . . .
H49B H 1.069282 0.727159 0.226605 0.186 Uiso 1 1 calc R U . . .
H49C H 1.176598 0.800974 0.233286 0.186 Uiso 1 1 calc R U . . .
C50 C 0.8265(4) 0.7247(4) 0.4314(2) 0.0240(10) Uani 1 1 d . . . . .
H50 H 0.835926 0.658700 0.421317 0.029 Uiso 1 1 calc R U . . .
C51 C 0.7501(4) 0.5074(3) 0.5127(2) 0.0207(10) Uani 1 1 d . . . . .
C52 C 0.6579(4) 0.5332(3) 0.4565(2) 0.0220(10) Uani 1 1 d . . . . .
H52 H 0.579760 0.571111 0.462244 0.026 Uiso 1 1 calc R U . . .
C53 C 0.6799(5) 0.5033(4) 0.3913(3) 0.0265(11) Uani 1 1 d . . . . .
H53 H 0.616542 0.520782 0.352875 0.032 Uiso 1 1 calc R U . . .
C54 C 0.7932(5) 0.4483(4) 0.3826(3) 0.0285(11) Uani 1 1 d . . . . .
H54 H 0.809443 0.430785 0.337380 0.034 Uiso 1 1 calc R U . . .
C55 C 0.8828(5) 0.4190(4) 0.4395(3) 0.0287(11) Uani 1 1 d . . . . .
H55 H 0.959935 0.379582 0.434093 0.034 Uiso 1 1 calc R U . . .
C56 C 0.8604(4) 0.4473(3) 0.5054(3) 0.0242(10) Uani 1 1 d . . . . .
H56 H 0.921168 0.425063 0.545299 0.029 Uiso 1 1 calc R U . . .
C57 C 0.4443(5) 0.6975(5) 0.6797(3) 0.0385(13) Uani 1 1 d . . . . .
H57A H 0.481044 0.673827 0.638280 0.058 Uiso 1 1 calc R U . . .
H57B H 0.396663 0.766416 0.659806 0.058 Uiso 1 1 calc R U . . .
H57C H 0.387130 0.646913 0.707572 0.058 Uiso 1 1 calc R U . . .

loop_
_atom_site_aniso_label
_atom_site_aniso_U_11
_atom_site_aniso_U_22
_atom_site_aniso_U_33
_atom_site_aniso_U_23
_atom_site_aniso_U_13
_atom_site_aniso_U_12
Co1 0.0282(4) 0.0196(3) 0.0145(3) -0.0037(2) -0.0011(2) 0.0026(3)
Cl1 0.0579(10) 0.0584(10) 0.0416(8) -0.0137(7) -0.0040(7) 0.0033(8)
O1 0.160(6) 0.042(3) 0.049(3) -0.004(2) 0.056(3) -0.016(3)
O2 0.071(3) 0.0180(18) 0.041(2) 0.0026(16) 0.020(2) -0.0026(18)
O3 0.089(4) 0.121(5) 0.038(3) -0.031(3) 0.015(2) -0.056(3)
O4 0.046(3) 0.151(5) 0.043(3) -0.057(3) 0.013(2) 0.000(3)
O5 0.039(2) 0.038(2) 0.0138(15) -0.0089(15) 0.0004(14) -0.0010(16)
N1 0.030(2) 0.029(2) 0.020(2) -0.0072(17) 0.0026(17) 0.0044(18)
N2 0.036(2) 0.022(2) 0.0186(19) -0.0059(16) -0.0007(17) 0.0044(17)
N3 0.027(2) 0.021(2) 0.021(2) -0.0043(16) 0.0011(16) 0.0006(17)
N4 0.032(2) 0.025(2) 0.0157(19) -0.0028(16) 0.0025(16) 0.0028(17)
N5 0.079(4) 0.064(4) 0.025(3) -0.009(2) 0.012(2) -0.003(3)
N6 0.106(5) 0.066(4) 0.028(3) 0.000(3) -0.014(3) -0.003(4)
C1 0.031(3) 0.022(2) 0.019(2) -0.0008(19) 0.003(2) 0.009(2)
C2 0.040(3) 0.026(3) 0.015(2) 0.000(2) -0.001(2) 0.016(2)
C3 0.043(3) 0.029(3) 0.016(2) -0.007(2) -0.001(2) 0.016(2)
C4 0.031(3) 0.033(3) 0.018(2) -0.010(2) -0.002(2) 0.011(2)
C5 0.034(3) 0.036(3) 0.021(2) -0.013(2) -0.005(2) 0.010(2)
C6 0.029(3) 0.031(3) 0.024(2) -0.013(2) -0.003(2) 0.003(2)
C7 0.032(3) 0.038(3) 0.037(3) -0.020(2) -0.005(2) 0.003(2)
C8 0.043(3) 0.025(3) 0.035(3) -0.013(2) -0.005(2) 0.001(2)
C9 0.032(3) 0.024(3) 0.029(3) -0.009(2) -0.001(2) 0.002(2)
C10 0.031(3) 0.021(2) 0.027(2) -0.004(2) 0.000(2) -0.001(2)
C11 0.028(3) 0.018(2) 0.023(2) -0.0042(19) 0.001(2) -0.0011(19)
C12 0.027(3) 0.020(2) 0.021(2) -0.0027(19) 0.0033(19) -0.0030(19)
C13 0.024(2) 0.020(2) 0.022(2) -0.0041(19) 0.0017(19) -0.0008(19)
C14 0.025(2) 0.019(2) 0.017(2) -0.0042(18) 0.0007(18) -0.0004(18)
C15 0.025(2) 0.022(2) 0.018(2) -0.0079(18) -0.0004(18) 0.0022(19)
C16 0.028(3) 0.021(2) 0.018(2) -0.0042(18) 0.0034(19) 0.0029(19)
C17 0.033(3) 0.020(2) 0.023(2) -0.0061(19) 0.005(2) -0.002(2)
C18 0.033(3) 0.021(2) 0.022(2) -0.0014(19) 0.007(2) -0.001(2)
C19 0.027(3) 0.022(2) 0.020(2) -0.0030(19) 0.0048(19) 0.001(2)
C20 0.029(3) 0.020(2) 0.020(2) -0.0013(19) 0.003(2) 0.005(2)
C21 0.036(3) 0.024(3) 0.017(2) 0.0014(19) 0.009(2) 0.008(2)
C22 0.038(3) 0.035(3) 0.022(2) 0.000(2) 0.009(2) 0.004(2)
C23 0.036(3) 0.042(3) 0.034(3) -0.006(2) 0.006(2) 0.004(3)
C24 0.042(3) 0.040(3) 0.029(3) 0.002(2) 0.016(2) 0.002(3)
C25 0.051(4) 0.037(3) 0.022(3) 0.001(2) 0.014(2) 0.014(3)
C26 0.039(3) 0.029(3) 0.019(2) 0.001(2) 0.008(2) 0.009(2)
C27 0.049(3) 0.029(3) 0.015(2) -0.002(2) 0.007(2) 0.016(2)
C28 0.053(4) 0.041(3) 0.020(3) -0.002(2) 0.008(2) 0.003(3)
C29 0.049(3) 0.034(3) 0.022(3) -0.008(2) -0.001(2) 0.014(3)
C30 0.070(4) 0.039(3) 0.024(3) -0.002(3) -0.010(3) 0.011(3)
C31 0.045(3) 0.043(3) 0.024(3) -0.017(2) -0.011(2) 0.021(3)
C32 0.048(4) 0.050(4) 0.034(3) -0.023(3) -0.016(3) 0.024(3)
C33 0.055(4) 0.065(4) 0.040(3) -0.033(3) -0.024(3) 0.030(3)
C34 0.047(4) 0.057(4) 0.054(4) -0.037(3) -0.013(3) 0.014(3)
C35 0.044(3) 0.044(3) 0.037(3) -0.023(3) -0.012(3) 0.015(3)
C36 0.034(3) 0.037(3) 0.029(3) -0.019(2) -0.009(2) 0.014(2)
C37 0.037(3) 0.022(2) 0.023(2) -0.008(2) -0.001(2) -0.002(2)
C38 0.043(3) 0.025(3) 0.042(3) -0.001(2) -0.016(3) -0.005(2)
C39 0.056(4) 0.025(3) 0.034(3) -0.004(2) -0.013(3) -0.009(3)
C40 0.050(3) 0.022(3) 0.029(3) -0.009(2) -0.004(2) -0.002(2)
C41 0.037(3) 0.033(3) 0.028(3) -0.005(2) -0.004(2) 0.006(2)
C42 0.034(3) 0.028(3) 0.024(2) -0.009(2) 0.005(2) -0.003(2)
C43 0.031(3) 0.022(2) 0.027(3) -0.005(2) 0.004(2) 0.001(2)
C44 0.030(3) 0.026(3) 0.026(3) -0.001(2) 0.006(2) -0.003(2)
C45 0.054(4) 0.027(3) 0.033(3) -0.001(2) 0.017(3) -0.003(3)
C46 0.079(5) 0.020(3) 0.077(5) 0.004(3) 0.042(4) 0.000(3)
C47 0.026(3) 0.028(3) 0.022(2) -0.005(2) 0.0010(19) -0.001(2)
C48 0.037(3) 0.034(3) 0.025(3) -0.004(2) 0.003(2) -0.006(2)
C49 0.081(6) 0.240(14) 0.067(6) -0.086(8) 0.013(5) 0.035(7)
C50 0.025(2) 0.024(2) 0.021(2) -0.0037(19) 0.0005(19) -0.001(2)
C51 0.024(2) 0.018(2) 0.018(2) -0.0018(18) 0.0049(18) -0.0059(19)
C52 0.024(2) 0.019(2) 0.022(2) -0.0045(18) 0.0058(19) -0.0028(19)
C53 0.033(3) 0.026(3) 0.020(2) -0.004(2) 0.001(2) -0.007(2)
C54 0.036(3) 0.027(3) 0.026(3) -0.013(2) 0.008(2) -0.004(2)
C55 0.029(3) 0.025(3) 0.033(3) -0.010(2) 0.006(2) -0.004(2)
C56 0.025(3) 0.022(2) 0.024(2) -0.0040(19) 0.0021(19) -0.003(2)
C57 0.039(3) 0.049(3) 0.030(3) -0.015(3) -0.002(2) -0.001(3)

loop_
_atom_type_symbol
_atom_type_description
_atom_type_scat_dispersion_real
_atom_type_scat_dispersion_imag
_atom_type_scat_source
C C 0.0033 0.0016 'International Tables Vol C Tables 4.2.6.8 and 6.1.1.4'
H H 0.0000 0.0000 'International Tables Vol C Tables 4.2.6.8 and 6.1.1.4'
Cl Cl 0.1484 0.1585 'International Tables Vol C Tables 4.2.6.8 and 6.1.1.4'
Co Co 0.3494 0.9721 'International Tables Vol C Tables 4.2.6.8 and 6.1.1.4'
N N 0.0061 0.0033 'International Tables Vol C Tables 4.2.6.8 and 6.1.1.4'
O O 0.0106 0.0060 'International Tables Vol C Tables 4.2.6.8 and 6.1.1.4'

loop_
_geom_angle_atom_site_label_1
_geom_angle_atom_site_label_2
_geom_angle_atom_site_label_3
_geom_angle
_geom_angle_site_symmetry_1
_geom_angle_site_symmetry_3
_geom_angle_publ_flag
O5 Co1 Cl1 176.01(11) . . ?
N1 Co1 Cl1 91.28(12) . . ?
N1 Co1 O5 92.13(15) . . ?
N1 Co1 N2 88.63(16) . . ?
N1 Co1 N3 179.35(17) . . ?
N1 Co1 N4 89.64(16) . . ?
N2 Co1 Cl1 90.85(13) . . ?
N2 Co1 O5 87.15(15) . . ?
N2 Co1 N3 91.12(16) . . ?
N3 Co1 Cl1 88.12(12) . . ?
N3 Co1 O5 88.46(14) . . ?
N4 Co1 Cl1 89.31(12) . . ?
N4 Co1 O5 92.79(15) . . ?
N4 Co1 N2 178.26(16) . . ?
N4 Co1 N3 90.61(16) . . ?
C45 O2 C46 117.2(5) . . ?
C48 O4 C49 115.3(6) . . ?
Co1 O5 H5 111.8 . . ?
C57 O5 Co1 124.6(3) . . ?
C57 O5 H5 109.5 . . ?
C1 N1 Co1 126.6(3) . . ?
C1 N1 C4 106.2(4) . . ?
C4 N1 Co1 127.2(3) . . ?
C6 N2 Co1 128.8(3) . . ?
C6 N2 C9 106.5(4) . . ?
C9 N2 Co1 124.0(3) . . ?
C11 N3 Co1 125.3(3) . . ?
C11 N3 C14 108.3(4) . . ?
C14 N3 Co1 126.2(3) . . ?
C16 N4 Co1 125.2(3) . . ?
C19 N4 Co1 128.1(3) . . ?
C19 N4 C16 106.3(4) . . ?
N1 C1 C2 111.7(4) . . ?
N1 C1 C20 125.9(4) . . ?
C20 C1 C2 122.2(4) . . ?
C1 C2 C3 105.2(4) . . ?
C27 C2 C1 118.1(5) . . ?
C27 C2 C3 136.7(4) . . ?
C4 C3 C2 105.3(4) . . ?
C29 C3 C2 137.2(5) . . ?
C29 C3 C4 117.5(5) . . ?
N1 C4 C3 111.4(5) . . ?
N1 C4 C5 125.1(4) . . ?
C5 C4 C3 123.0(4) . . ?
C4 C5 C6 119.2(4) . . ?
C4 C5 C36 117.1(4) . . ?
C6 C5 C36 123.1(5) . . ?
N2 C6 C5 123.8(4) . . ?
N2 C6 C7 110.3(4) . . ?
C5 C6 C7 125.0(4) . . ?
C6 C7 H7 126.6 . . ?
C8 C7 C6 106.7(4) . . ?
C8 C7 H7 126.6 . . ?
C7 C8 H8 126.4 . . ?
C7 C8 C9 107.1(4) . . ?
C9 C8 H8 126.4 . . ?
N2 C9 C8 109.0(4) . . ?
C10 C9 N2 124.4(4) . . ?
C10 C9 C8 126.1(5) . . ?
C9 C10 C11 122.8(4) . . ?
C9 C10 C37 118.1(4) . . ?
C11 C10 C37 118.8(4) . . ?
N3 C11 C10 124.5(4) . . ?
N3 C11 C12 109.0(4) . . ?
C10 C11 C12 125.9(4) . . ?
C13 C12 C11 106.6(4) . . ?
C43 C12 C11 133.0(4) . . ?
C43 C12 C13 120.3(4) . . ?
C12 C13 C14 106.5(4) . . ?
C50 C13 C12 119.8(4) . . ?
C50 C13 C14 133.5(4) . . ?
N3 C14 C13 109.3(4) . . ?
N3 C14 C15 123.2(4) . . ?
C15 C14 C13 127.3(4) . . ?
C14 C15 C51 118.5(4) . . ?
C16 C15 C14 124.1(4) . . ?
C16 C15 C51 117.2(4) . . ?
N4 C16 C15 124.5(4) . . ?
N4 C16 C17 109.5(4) . . ?
C15 C16 C17 125.7(4) . . ?
C16 C17 H17 126.4 . . ?
C18 C17 C16 107.2(4) . . ?
C18 C17 H17 126.4 . . ?
C17 C18 H18 126.5 . . ?
C17 C18 C19 107.0(4) . . ?
C19 C18 H18 126.5 . . ?
N4 C19 C18 109.8(4) . . ?
N4 C19 C20 123.7(4) . . ?
C20 C19 C18 125.8(4) . . ?
C1 C20 C19 119.2(4) . . ?
C1 C20 C21 117.9(4) . . ?
C19 C20 C21 122.5(4) . . ?
C22 C21 C20 122.9(4) . . ?
C22 C21 C26 118.1(5) . . ?
C26 C21 C20 118.9(5) . . ?
C21 C22 H22 119.0 . . ?
C23 C22 C21 122.1(5) . . ?
C23 C22 H22 119.0 . . ?
C22 C23 H23 120.3 . . ?
C22 C23 C24 119.5(6) . . ?
C24 C23 H23 120.3 . . ?
C23 C24 H24 119.9 . . ?
C25 C24 C23 120.2(5) . . ?
C25 C24 H24 119.9 . . ?
C24 C25 H25 119.2 . . ?
C24 C25 C26 121.6(5) . . ?
C26 C25 H25 119.2 . . ?
C21 C26 C27 120.2(5) . . ?
C25 C26 C21 118.3(5) . . ?
C25 C26 C27 121.5(5) . . ?
C2 C27 C26 120.7(4) . . ?
C2 C27 C28 123.6(5) . . ?
C28 C27 C26 115.5(5) . . ?
N5 C28 C27 171.6(7) . . ?
C3 C29 C30 124.1(6) . . ?
C3 C29 C31 120.8(5) . . ?
C31 C29 C30 115.0(5) . . ?
N6 C30 C29 174.0(7) . . ?
C29 C31 C36 120.2(4) . . ?
C32 C31 C29 121.5(5) . . ?
C32 C31 C36 118.3(6) . . ?
C31 C32 H32 119.6 . . ?
C33 C32 C31 120.9(6) . . ?
C33 C32 H32 119.6 . . ?
C32 C33 H33 119.5 . . ?
C32 C33 C34 121.0(5) . . ?
C34 C33 H33 119.5 . . ?
C33 C34 H34 120.0 . . ?
C35 C34 C33 120.0(6) . . ?
C35 C34 H34 120.0 . . ?
C34 C35 H35 119.4 . . ?
C34 C35 C36 121.1(6) . . ?
C36 C35 H35 119.4 . . ?
C31 C36 C5 119.1(5) . . ?
C35 C36 C5 122.2(5) . . ?
C35 C36 C31 118.6(5) . . ?
C38 C37 C10 121.2(4) . . ?
C38 C37 C42 119.4(4) . . ?
C42 C37 C10 119.4(4) . . ?
C37 C38 H38 119.8 . . ?
C37 C38 C39 120.4(5) . . ?
C39 C38 H38 119.8 . . ?
C38 C39 H39 120.0 . . ?
C40 C39 C38 120.0(5) . . ?
C40 C39 H39 120.0 . . ?
C39 C40 H40 119.9 . . ?
C41 C40 C39 120.1(5) . . ?
C41 C40 H40 119.9 . . ?
C40 C41 H41 119.9 . . ?
C40 C41 C42 120.3(5) . . ?
C42 C41 H41 119.9 . . ?
C37 C42 C41 119.8(5) . . ?
C37 C42 H42 120.1 . . ?
C41 C42 H42 120.1 . . ?
C12 C43 H43 120.4 . . ?
C44 C43 C12 119.2(4) . . ?
C44 C43 H43 120.4 . . ?
C43 C44 C45 120.6(5) . . ?
C43 C44 C47 120.2(4) . . ?
C47 C44 C45 119.2(4) . . ?
O1 C45 O2 123.3(5) . . ?
O1 C45 C44 123.6(5) . . ?
O2 C45 C44 113.0(4) . . ?
O2 C46 H46A 109.5 . . ?
O2 C46 H46B 109.5 . . ?
O2 C46 H46C 109.5 . . ?
H46A C46 H46B 109.5 . . ?
H46A C46 H46C 109.5 . . ?
H46B C46 H46C 109.5 . . ?
C44 C47 C48 122.6(4) . . ?
C50 C47 C44 120.5(4) . . ?
C50 C47 C48 116.8(4) . . ?
O3 C48 O4 122.7(5) . . ?
O3 C48 C47 125.3(5) . . ?
O4 C48 C47 111.8(4) . . ?
O4 C49 H49A 109.5 . . ?
O4 C49 H49B 109.5 . . ?
O4 C49 H49C 109.5 . . ?
H49A C49 H49B 109.5 . . ?
H49A C49 H49C 109.5 . . ?
H49B C49 H49C 109.5 . . ?
C13 C50 H50 120.1 . . ?
C47 C50 C13 119.9(4) . . ?
C47 C50 H50 120.1 . . ?
C52 C51 C15 120.2(4) . . ?
C56 C51 C15 120.2(4) . . ?
C56 C51 C52 119.5(4) . . ?
C51 C52 H52 120.0 . . ?
C51 C52 C53 119.9(4) . . ?
C53 C52 H52 120.0 . . ?
C52 C53 H53 119.9 . . ?
C54 C53 C52 120.2(4) . . ?
C54 C53 H53 119.9 . . ?
C53 C54 H54 120.0 . . ?
C55 C54 C53 120.0(4) . . ?
C55 C54 H54 120.0 . . ?
C54 C55 H55 120.0 . . ?
C54 C55 C56 120.0(5) . . ?
C56 C55 H55 120.0 . . ?
C51 C56 C55 120.2(4) . . ?
C51 C56 H56 119.9 . . ?
C55 C56 H56 119.9 . . ?
O5 C57 H57A 109.5 . . ?
O5 C57 H57B 109.5 . . ?
O5 C57 H57C 109.5 . . ?
H57A C57 H57B 109.5 . . ?
H57A C57 H57C 109.5 . . ?
H57B C57 H57C 109.5 . . ?

loop_
_geom_bond_atom_site_label_1
_geom_bond_atom_site_label_2
_geom_bond_distance
_geom_bond_site_symmetry_2
_geom_bond_publ_flag
Co1 Cl1 2.2153(17) . ?
Co1 O5 2.047(3) . ?
Co1 N1 1.926(4) . ?
Co1 N2 1.933(4) . ?
Co1 N3 1.939(4) . ?
Co1 N4 1.932(4) . ?
O1 C45 1.206(7) . ?
O2 C45 1.307(6) . ?
O2 C46 1.459(6) . ?
O3 C48 1.187(7) . ?
O4 C48 1.312(7) . ?
O4 C49 1.473(8) . ?
O5 H5 0.8400 . ?
O5 C57 1.405(6) . ?
N1 C1 1.374(6) . ?
N1 C4 1.379(6) . ?
N2 C6 1.352(6) . ?
N2 C9 1.388(6) . ?
N3 C11 1.375(6) . ?
N3 C14 1.386(6) . ?
N4 C16 1.389(6) . ?
N4 C19 1.365(6) . ?
N5 C28 1.146(7) . ?
N6 C30 1.147(7) . ?
C1 C2 1.437(6) . ?
C1 C20 1.391(7) . ?
C2 C3 1.441(8) . ?
C2 C27 1.391(7) . ?
C3 C4 1.440(7) . ?
C3 C29 1.391(7) . ?
C4 C5 1.390(7) . ?
C5 C6 1.424(7) . ?
C5 C36 1.447(7) . ?
C6 C7 1.438(7) . ?
C7 H7 0.9500 . ?
C7 C8 1.357(7) . ?
C8 H8 0.9500 . ?
C8 C9 1.434(7) . ?
C9 C10 1.379(7) . ?
C10 C11 1.403(6) . ?
C10 C37 1.504(6) . ?
C11 C12 1.456(6) . ?
C12 C13 1.410(6) . ?
C12 C43 1.404(6) . ?
C13 C14 1.443(6) . ?
C13 C50 1.404(6) . ?
C14 C15 1.397(6) . ?
C15 C16 1.394(6) . ?
C15 C51 1.505(6) . ?
C16 C17 1.428(6) . ?
C17 H17 0.9500 . ?
C17 C18 1.361(6) . ?
C18 H18 0.9500 . ?
C18 C19 1.439(7) . ?
C19 C20 1.432(6) . ?
C20 C21 1.449(7) . ?
C21 C22 1.406(8) . ?
C21 C26 1.422(6) . ?
C22 H22 0.9500 . ?
C22 C23 1.370(7) . ?
C23 H23 0.9500 . ?
C23 C24 1.404(7) . ?
C24 H24 0.9500 . ?
C24 C25 1.354(8) . ?
C25 H25 0.9500 . ?
C25 C26 1.421(8) . ?
C26 C27 1.431(8) . ?
C27 C28 1.430(7) . ?
C29 C30 1.440(7) . ?
C29 C31 1.425(8) . ?
C31 C32 1.425(7) . ?
C31 C36 1.429(8) . ?
C32 H32 0.9500 . ?
C32 C33 1.355(9) . ?
C33 H33 0.9500 . ?
C33 C34 1.390(9) . ?
C34 H34 0.9500 . ?
C34 C35 1.378(8) . ?
C35 H35 0.9500 . ?
C35 C36 1.402(8) . ?
C37 C38 1.382(7) . ?
C37 C42 1.389(7) . ?
C38 H38 0.9500 . ?
C38 C39 1.385(7) . ?
C39 H39 0.9500 . ?
C39 C40 1.380(8) . ?
C40 H40 0.9500 . ?
C40 C41 1.371(7) . ?
C41 H41 0.9500 . ?
C41 C42 1.393(7) . ?
C42 H42 0.9500 . ?
C43 H43 0.9500 . ?
C43 C44 1.384(7) . ?
C44 C45 1.492(7) . ?
C44 C47 1.428(7) . ?
C46 H46A 0.9800 . ?
C46 H46B 0.9800 . ?
C46 H46C 0.9800 . ?
C47 C48 1.494(7) . ?
C47 C50 1.367(6) . ?
C49 H49A 0.9800 . ?
C49 H49B 0.9800 . ?
C49 H49C 0.9800 . ?
C50 H50 0.9500 . ?
C51 C52 1.386(6) . ?
C51 C56 1.382(6) . ?
C52 H52 0.9500 . ?
C52 C53 1.396(6) . ?
C53 H53 0.9500 . ?
C53 C54 1.379(7) . ?
C54 H54 0.9500 . ?
C54 C55 1.375(7) . ?
C55 H55 0.9500 . ?
C55 C56 1.399(7) . ?
C56 H56 0.9500 . ?
C57 H57A 0.9800 . ?
C57 H57B 0.9800 . ?
C57 H57C 0.9800 . ?

loop_
_geom_torsion_atom_site_label_1
_geom_torsion_atom_site_label_2
_geom_torsion_atom_site_label_3
_geom_torsion_atom_site_label_4
_geom_torsion
_geom_torsion_site_symmetry_1
_geom_torsion_site_symmetry_2
_geom_torsion_site_symmetry_3
_geom_torsion_site_symmetry_4
_geom_torsion_publ_flag
Co1 N1 C1 C2 -178.1(3) . . . . ?
Co1 N1 C1 C20 6.4(7) . . . . ?
Co1 N1 C4 C3 -178.7(3) . . . . ?
Co1 N1 C4 C5 9.4(7) . . . . ?
Co1 N2 C6 C5 1.7(7) . . . . ?
Co1 N2 C6 C7 -168.0(3) . . . . ?
Co1 N2 C9 C8 166.2(3) . . . . ?
Co1 N2 C9 C10 -20.9(7) . . . . ?
Co1 N3 C11 C10 -0.3(7) . . . . ?
Co1 N3 C11 C12 171.2(3) . . . . ?
Co1 N3 C14 C13 -169.0(3) . . . . ?
Co1 N3 C14 C15 16.2(6) . . . . ?
Co1 N4 C16 C15 -15.5(6) . . . . ?
Co1 N4 C16 C17 170.5(3) . . . . ?
Co1 N4 C19 C18 -171.1(3) . . . . ?
Co1 N4 C19 C20 -0.1(7) . . . . ?
N1 C1 C2 C3 -5.2(5) . . . . ?
N1 C1 C2 C27 174.7(4) . . . . ?
N1 C1 C20 C19 19.1(7) . . . . ?
N1 C1 C20 C21 -168.0(4) . . . . ?
N1 C4 C5 C6 17.8(7) . . . . ?
N1 C4 C5 C36 -170.9(4) . . . . ?
N2 C6 C7 C8 0.7(6) . . . . ?
N2 C9 C10 C11 -7.0(8) . . . . ?
N2 C9 C10 C37 178.6(5) . . . . ?
N3 C11 C12 C13 -0.1(5) . . . . ?
N3 C11 C12 C43 -176.1(5) . . . . ?
N3 C14 C15 C16 2.9(7) . . . . ?
N3 C14 C15 C51 177.3(4) . . . . ?
N4 C16 C17 C18 2.9(5) . . . . ?
N4 C19 C20 C1 -22.2(7) . . . . ?
N4 C19 C20 C21 165.2(4) . . . . ?
C1 N1 C4 C3 -0.1(5) . . . . ?
C1 N1 C4 C5 -172.0(4) . . . . ?
C1 C2 C3 C4 4.8(5) . . . . ?
C1 C2 C3 C29 -175.3(6) . . . . ?
C1 C2 C27 C26 -2.0(7) . . . . ?
C1 C2 C27 C28 -177.8(5) . . . . ?
C1 C20 C21 C22 162.5(4) . . . . ?
C1 C20 C21 C26 -12.8(6) . . . . ?
C2 C1 C20 C19 -156.0(4) . . . . ?
C2 C1 C20 C21 16.9(7) . . . . ?
C2 C3 C4 N1 -3.1(5) . . . . ?
C2 C3 C4 C5 169.1(4) . . . . ?
C2 C3 C29 C30 -0.7(9) . . . . ?
C2 C3 C29 C31 177.9(5) . . . . ?
C3 C2 C27 C26 177.8(5) . . . . ?
C3 C2 C27 C28 2.0(9) . . . . ?
C3 C4 C5 C6 -153.3(5) . . . . ?
C3 C4 C5 C36 18.0(7) . . . . ?
C3 C29 C31 C32 -173.7(5) . . . . ?
C3 C29 C31 C36 7.1(7) . . . . ?
C4 N1 C1 C2 3.3(5) . . . . ?
C4 N1 C1 C20 -172.2(4) . . . . ?
C4 C3 C29 C30 179.3(5) . . . . ?
C4 C3 C29 C31 -2.2(7) . . . . ?
C4 C5 C6 N2 -23.4(7) . . . . ?
C4 C5 C6 C7 144.7(5) . . . . ?
C4 C5 C36 C31 -12.4(7) . . . . ?
C4 C5 C36 C35 164.6(5) . . . . ?
C5 C6 C7 C8 -168.8(5) . . . . ?
C6 N2 C9 C8 -5.1(6) . . . . ?
C6 N2 C9 C10 167.7(5) . . . . ?
C6 C5 C36 C31 158.6(5) . . . . ?
C6 C5 C36 C35 -24.5(7) . . . . ?
C6 C7 C8 C9 -3.8(6) . . . . ?
C7 C8 C9 N2 5.7(6) . . . . ?
C7 C8 C9 C10 -167.1(5) . . . . ?
C8 C9 C10 C11 164.6(5) . . . . ?
C8 C9 C10 C37 -9.7(8) . . . . ?
C9 N2 C6 C5 172.5(5) . . . . ?
C9 N2 C6 C7 2.8(5) . . . . ?
C9 C10 C11 N3 18.3(8) . . . . ?
C9 C10 C11 C12 -151.7(5) . . . . ?
C9 C10 C37 C38 67.1(7) . . . . ?
C9 C10 C37 C42 -113.3(5) . . . . ?
C10 C11 C12 C13 171.2(5) . . . . ?
C10 C11 C12 C43 -4.8(9) . . . . ?
C10 C37 C38 C39 178.9(5) . . . . ?
C10 C37 C42 C41 -179.0(4) . . . . ?
C11 N3 C14 C13 5.4(5) . . . . ?
C11 N3 C14 C15 -169.3(4) . . . . ?
C11 C10 C37 C38 -107.5(6) . . . . ?
C11 C10 C37 C42 72.1(6) . . . . ?
C11 C12 C13 C14 3.3(5) . . . . ?
C11 C12 C13 C50 -173.2(4) . . . . ?
C11 C12 C43 C44 172.8(5) . . . . ?
C12 C13 C14 N3 -5.4(5) . . . . ?
C12 C13 C14 C15 169.0(5) . . . . ?
C12 C13 C50 C47 -1.0(7) . . . . ?
C12 C43 C44 C45 179.1(5) . . . . ?
C12 C43 C44 C47 -0.2(7) . . . . ?
C13 C12 C43 C44 -2.8(7) . . . . ?
C13 C14 C15 C16 -170.8(4) . . . . ?
C13 C14 C15 C51 3.6(7) . . . . ?
C14 N3 C11 C10 -174.8(4) . . . . ?
C14 N3 C11 C12 -3.3(5) . . . . ?
C14 C13 C50 C47 -176.4(5) . . . . ?
C14 C15 C16 N4 -3.3(7) . . . . ?
C14 C15 C16 C17 169.7(5) . . . . ?
C14 C15 C51 C52 -76.3(6) . . . . ?
C14 C15 C51 C56 100.3(5) . . . . ?
C15 C16 C17 C18 -171.0(5) . . . . ?
C15 C51 C52 C53 173.1(4) . . . . ?
C15 C51 C56 C55 -172.1(4) . . . . ?
C16 N4 C19 C18 2.6(5) . . . . ?
C16 N4 C19 C20 173.5(4) . . . . ?
C16 C15 C51 C52 98.4(5) . . . . ?
C16 C15 C51 C56 -84.9(5) . . . . ?
C16 C17 C18 C19 -1.3(5) . . . . ?
C17 C18 C19 N4 -0.8(5) . . . . ?
C17 C18 C19 C20 -171.6(5) . . . . ?
C18 C19 C20 C1 147.3(5) . . . . ?
C18 C19 C20 C21 -25.3(7) . . . . ?
C19 N4 C16 C15 170.6(4) . . . . ?
C19 N4 C16 C17 -3.4(5) . . . . ?
C19 C20 C21 C22 -24.8(7) . . . . ?
C19 C20 C21 C26 159.8(4) . . . . ?
C20 C1 C2 C3 170.6(4) . . . . ?
C20 C1 C2 C27 -9.6(7) . . . . ?
C20 C21 C22 C23 -179.0(5) . . . . ?
C20 C21 C26 C25 -179.3(4) . . . . ?
C20 C21 C26 C27 2.0(7) . . . . ?
C21 C22 C23 C24 -0.8(8) . . . . ?
C21 C26 C27 C2 5.6(7) . . . . ?
C21 C26 C27 C28 -178.3(4) . . . . ?
C22 C21 C26 C25 5.1(7) . . . . ?
C22 C21 C26 C27 -173.6(4) . . . . ?
C22 C23 C24 C25 3.8(8) . . . . ?
C23 C24 C25 C26 -2.2(8) . . . . ?
C24 C25 C26 C21 -2.3(7) . . . . ?
C24 C25 C26 C27 176.4(5) . . . . ?
C25 C26 C27 C2 -173.1(5) . . . . ?
C25 C26 C27 C28 3.0(7) . . . . ?
C26 C21 C22 C23 -3.6(7) . . . . ?
C27 C2 C3 C4 -175.1(5) . . . . ?
C27 C2 C3 C29 4.9(10) . . . . ?
C29 C3 C4 N1 177.0(4) . . . . ?
C29 C3 C4 C5 -10.9(7) . . . . ?
C29 C31 C32 C33 179.4(5) . . . . ?
C29 C31 C36 C5 0.3(7) . . . . ?
C29 C31 C36 C35 -176.7(5) . . . . ?
C30 C29 C31 C32 4.9(7) . . . . ?
C30 C29 C31 C36 -174.2(5) . . . . ?
C31 C32 C33 C34 -0.8(8) . . . . ?
C32 C31 C36 C5 -178.9(4) . . . . ?
C32 C31 C36 C35 4.1(7) . . . . ?
C32 C33 C34 C35 0.3(8) . . . . ?
C33 C34 C35 C36 2.5(8) . . . . ?
C34 C35 C36 C5 178.4(5) . . . . ?
C34 C35 C36 C31 -4.7(7) . . . . ?
C36 C5 C6 N2 165.8(5) . . . . ?
C36 C5 C6 C7 -26.0(8) . . . . ?
C36 C31 C32 C33 -1.4(7) . . . . ?
C37 C10 C11 N3 -167.4(4) . . . . ?
C37 C10 C11 C12 22.6(7) . . . . ?
C37 C38 C39 C40 0.4(8) . . . . ?
C38 C37 C42 C41 0.6(7) . . . . ?
C38 C39 C40 C41 0.1(8) . . . . ?
C39 C40 C41 C42 -0.3(8) . . . . ?
C40 C41 C42 C37 -0.1(7) . . . . ?
C42 C37 C38 C39 -0.8(8) . . . . ?
C43 C12 C13 C14 179.9(4) . . . . ?
C43 C12 C13 C50 3.5(7) . . . . ?
C43 C44 C45 O1 -169.9(6) . . . . ?
C43 C44 C45 O2 10.8(8) . . . . ?
C43 C44 C47 C48 -176.2(5) . . . . ?
C43 C44 C47 C50 2.7(7) . . . . ?
C44 C47 C48 O3 -112.0(7) . . . . ?
C44 C47 C48 O4 72.8(7) . . . . ?
C44 C47 C50 C13 -2.0(7) . . . . ?
C45 C44 C47 C48 4.5(7) . . . . ?
C45 C44 C47 C50 -176.6(5) . . . . ?
C46 O2 C45 O1 -0.3(9) . . . . ?
C46 O2 C45 C44 179.0(5) . . . . ?
C47 C44 C45 O1 9.4(9) . . . . ?
C47 C44 C45 O2 -169.9(5) . . . . ?
C48 C47 C50 C13 177.0(4) . . . . ?
C49 O4 C48 O3 3.8(10) . . . . ?
C49 O4 C48 C47 179.0(7) . . . . ?
C50 C13 C14 N3 170.3(5) . . . . ?
C50 C13 C14 C15 -15.2(9) . . . . ?
C50 C47 C48 O3 69.0(8) . . . . ?
C50 C47 C48 O4 -106.1(6) . . . . ?
C51 C15 C16 N4 -177.7(4) . . . . ?
C51 C15 C16 C17 -4.7(7) . . . . ?
C51 C52 C53 C54 -0.1(7) . . . . ?
C52 C51 C56 C55 4.6(7) . . . . ?
C52 C53 C54 C55 2.8(7) . . . . ?
C53 C54 C55 C56 -1.7(7) . . . . ?
C54 C55 C56 C51 -2.0(7) . . . . ?
C56 C51 C52 C53 -3.5(7) . . . . ?

loop_
_smtbx_masks_void_nr
_smtbx_masks_void_average_x
_smtbx_masks_void_average_y
_smtbx_masks_void_average_z
_smtbx_masks_void_volume
_smtbx_masks_void_count_electrons
_smtbx_masks_void_content
1 -0.530 0.000 0.000 473.5 187.7 ?
